data_2202988
loop_
_publ_author_name
'Wu, Hui '
'Shi, Daqing '
'Chen, Jing '
'Wang, Xiangshan '
'Zhuang, Qiya '
'Hu, Hongwen '

_publ_section_title 4-(3,4-Methylenedioxyphenyl)-7,7-dimethyl-5-oxo-3,4,5,6,7,8-hexahydrocoumarin
_journal_issue 9
_journal_name_full 'Acta Crystallographica Section E'
_journal_page_first o1265
_journal_page_last o1266
_journal_paper_doi 10.1107/S1600536803016945
_journal_volume 59
_journal_year 2003
_chemical_formula_iupac 'C18 H18 O5'
_chemical_formula_moiety 'C18 H18 O5'
_chemical_formula_sum 'C18 H18 O5'
_chemical_formula_weight 314.32
_chemical_melting_point .427E-305
_chemical_name_systematic
;
4-(3,4-methylenedioxyphenyl)-7,7-dimethyl-5-oxo-3,4,5,6,7,8-hexahydrocoumarin
;
_space_group_IT_number 2
_symmetry_cell_setting triclinic
_symmetry_space_group_name_Hall '-P 1'
_symmetry_space_group_name_H-M 'P -1'
_atom_sites_solution_hydrogens geom
_atom_sites_solution_primary direct
_atom_sites_solution_secondary difmap
_cell_angle_alpha 90.16(2)
_cell_angle_beta 103.11(2)
_cell_angle_gamma 109.60(2)
_cell_formula_units_Z 2
_cell_length_a 6.9630(10)
_cell_length_b 8.957(2)
_cell_length_c 13.594(3)
_cell_measurement_reflns_used 28
_cell_measurement_temperature 296(2)
_cell_measurement_theta_max 17.00
_cell_measurement_theta_min 3.27
_cell_volume 775.0(3)
_computing_cell_refinement XSCANS
_computing_data_collection 'XSCANS (Siemens, 1994)'
_computing_data_reduction 'SHELXTL (Sheldrick, 1997)'
_computing_molecular_graphics SHELXTL
_computing_publication_material SHELXTL
_computing_structure_refinement SHELXTL
_computing_structure_solution SHELXTL
_diffrn_ambient_temperature 296(2)
_diffrn_measured_fraction_theta_full 0.999
_diffrn_measured_fraction_theta_max 0.999
_diffrn_measurement_device_type 'Siemens P4'
_diffrn_measurement_method \w
_diffrn_radiation_monochromator graphite
_diffrn_radiation_source 'normal-focus sealed tube'
_diffrn_radiation_type MoK\a
_diffrn_radiation_wavelength 0.71073
_diffrn_reflns_av_R_equivalents 0.0141
_diffrn_reflns_av_sigmaI/netI 0.0280
_diffrn_reflns_limit_h_max 8
_diffrn_reflns_limit_h_min 0
_diffrn_reflns_limit_k_max 9
_diffrn_reflns_limit_k_min -10
_diffrn_reflns_limit_l_max 15
_diffrn_reflns_limit_l_min -16
_diffrn_reflns_number 3072
_diffrn_reflns_theta_full 25.00
_diffrn_reflns_theta_max 25.00
_diffrn_reflns_theta_min 1.54
_diffrn_standards_decay_% 5.97
_diffrn_standards_interval_count 97
_diffrn_standards_number 3
_exptl_absorpt_coefficient_mu 0.098
_exptl_absorpt_correction_type none
_exptl_crystal_colour colorless
_exptl_crystal_density_diffrn 1.347
_exptl_crystal_density_method 'not measured'
_exptl_crystal_description block
_exptl_crystal_F_000 332
_exptl_crystal_size_max 0.54
_exptl_crystal_size_mid 0.48
_exptl_crystal_size_min 0.24
_refine_diff_density_max 0.166
_refine_diff_density_min -0.164
_refine_ls_extinction_coef 0.041(5)
_refine_ls_extinction_expression Fc^*^=kFc[1+0.001xFc^2^\l^3^/sin(2\q)]^-1/4^
_refine_ls_extinction_method SHELXTL
_refine_ls_goodness_of_fit_ref 1.025
_refine_ls_hydrogen_treatment constr
_refine_ls_matrix_type full
_refine_ls_number_parameters 211
_refine_ls_number_reflns 2731
_refine_ls_number_restraints 0
_refine_ls_restrained_S_all 1.025
_refine_ls_R_factor_all 0.0569
_refine_ls_R_factor_gt 0.0382
_refine_ls_shift/su_max 0.001
_refine_ls_shift/su_mean 0.000
_refine_ls_structure_factor_coef Fsqd
_refine_ls_weighting_details 'calc w = 1/[\s^2^(Fo^2^)+(0.0542P)^2^] where P=  (Fo^2^+2Fc^2^)/3'
_refine_ls_weighting_scheme calc
_refine_ls_wR_factor_gt 0.0949
_refine_ls_wR_factor_ref 0.1015
_reflns_number_gt 1937
_reflns_number_total 2731
_reflns_threshold_expression I>2\s(I)
_cod_data_source_file ww6104.cif
_cod_data_source_block I
_cod_depositor_comments
;
The following automatic conversions were performed:
'_symmetry_cell_setting' value 'Triclinic' changed to 'triclinic'
according to '/home/saulius/struct/CIF-dictionaries/cif_core.dic'
dictionary named 'cif_core.dic' version 2.4.1 from 2010-06-29.

Automatic conversion script
Id: cif_fix_enum 1527 2010-12-29 10:47:43Z saulius 

The following automatic conversions were performed:

'_symmetry_cell_setting' value 'Triclinic' changed to 'triclinic'
according to /home/saulius/struct/CIF-dictionaries/cif_core.dic
dictionary named 'cif_core.dic' version 2.4.1 from 2010-06-29.

Automatic conversion script
Id: cif_fix_values 1715 2011-07-08 13:25:40Z adriana 
;
_cod_database_code 2202988

loop_
_symmetry_equiv_pos_as_xyz
'x, y, z'
'-x, -y, -z'

loop_
_atom_site_label
_atom_site_fract_x
_atom_site_fract_y
_atom_site_fract_z
_atom_site_U_iso_or_equiv
_atom_site_adp_type
_atom_site_calc_flag
_atom_site_refinement_flags
_atom_site_occupancy
_atom_site_disorder_assembly
_atom_site_disorder_group
_atom_site_type_symbol
O1 0.13514(18) 0.54308(14) 0.13021(8) 0.0545(3) Uani d . 1 . . O
O2 0.85495(19) 1.14456(14) 0.50051(9) 0.0620(4) Uani d . 1 . . O
O3 1.01742(19) 1.20478(14) 0.36817(10) 0.0675(4) Uani d . 1 . . O
O4 0.5954(2) 0.40580(17) 0.39569(9) 0.0783(4) Uani d . 1 . . O
O5 0.0147(2) 0.73684(16) 0.14565(10) 0.0705(4) Uani d . 1 . . O
C1 0.2442(2) 0.44709(18) 0.17532(12) 0.0440(4) Uani d . 1 . . C
C2 0.2199(3) 0.3133(2) 0.10370(13) 0.0556(5) Uani d . 1 . . C
H2A 0.2192 0.3505 0.0367 0.067 Uiso calc R 1 . . H
H2B 0.0853 0.2307 0.0999 0.067 Uiso calc R 1 . . H
C3 0.3937(3) 0.2418(2) 0.13387(13) 0.0532(5) Uani d . 1 . . C
C4 0.4296(3) 0.2229(2) 0.24763(14) 0.0611(5) Uani d . 1 . . C
H4A 0.3063 0.1418 0.2600 0.073 Uiso calc R 1 . . H
H4B 0.5473 0.1858 0.2687 0.073 Uiso calc R 1 . . H
C5 0.4729(3) 0.3733(2) 0.31177(13) 0.0527(4) Uani d . 1 . . C
C6 0.3592(2) 0.47907(18) 0.27140(11) 0.0430(4) Uani d . 1 . . C
C7 0.3631(2) 0.61509(19) 0.33727(11) 0.0451(4) Uani d . 1 . . C
H7 0.3727 0.5829 0.4066 0.054 Uiso calc R 1 . . H
C8 0.1511(3) 0.6401(2) 0.30052(12) 0.0515(4) Uani d . 1 . . C
H8A 0.0418 0.5526 0.3187 0.062 Uiso calc R 1 . . H
H8B 0.1573 0.7374 0.3347 0.062 Uiso calc R 1 . . H
C9 0.0961(3) 0.6501(2) 0.18920(13) 0.0501(4) Uani d . 1 . . C
C10 0.5462(2) 0.77008(19) 0.34060(11) 0.0423(4) Uani d . 1 . . C
C11 0.6075(2) 0.88055(19) 0.42492(11) 0.0444(4) Uani d . 1 . . C
H11 0.5429 0.8588 0.4786 0.053 Uiso calc R 1 . . H
C12 0.7650(2) 1.02084(19) 0.42544(11) 0.0435(4) Uani d . 1 . . C
C13 0.8631(2) 1.05607(19) 0.34699(13) 0.0488(4) Uani d . 1 . . C
C14 0.8088(3) 0.9507(2) 0.26496(13) 0.0594(5) Uani d . 1 . . C
H14 0.8764 0.9739 0.2123 0.071 Uiso calc R 1 . . H
C15 0.6475(3) 0.8062(2) 0.26271(13) 0.0537(5) Uani d . 1 . . C
H15 0.6070 0.7321 0.2072 0.064 Uiso calc R 1 . . H
C16 0.9975(3) 1.2682(2) 0.45983(14) 0.0588(5) Uani d . 1 . . C
H16A 0.9450 1.3555 0.4466 0.071 Uiso calc R 1 . . H
H16B 1.1334 1.3081 0.5079 0.071 Uiso calc R 1 . . H
C17 0.3261(4) 0.0808(2) 0.07398(17) 0.0780(6) Uani d . 1 . . C
H17A 0.3036 0.0949 0.0028 0.094 Uiso calc R 1 . . H
H17B 0.1981 0.0114 0.0879 0.094 Uiso calc R 1 . . H
H17C 0.4340 0.0349 0.0936 0.094 Uiso calc R 1 . . H
C18 0.5966(3) 0.3507(3) 0.11116(19) 0.0847(7) Uani d . 1 . . C
H18A 0.5749 0.3613 0.0396 0.102 Uiso calc R 1 . . H
H18B 0.7053 0.3061 0.1328 0.102 Uiso calc R 1 . . H
H18C 0.6377 0.4535 0.1468 0.102 Uiso calc R 1 . . H

loop_
_atom_site_aniso_label
_atom_site_aniso_U_11
_atom_site_aniso_U_22
_atom_site_aniso_U_33
_atom_site_aniso_U_12
_atom_site_aniso_U_13
_atom_site_aniso_U_23
O1 0.0605(8) 0.0604(7) 0.0408(6) 0.0271(6) -0.0005(5) 0.0020(5)
O2 0.0675(8) 0.0537(7) 0.0547(7) 0.0078(6) 0.0153(6) -0.0092(6)
O3 0.0609(8) 0.0563(8) 0.0749(9) 0.0015(7) 0.0253(7) -0.0061(7)
O4 0.0792(10) 0.1013(11) 0.0519(8) 0.0464(9) -0.0122(7) 0.0011(7)
O5 0.0756(9) 0.0720(9) 0.0688(9) 0.0395(8) 0.0057(7) 0.0086(7)
C1 0.0412(9) 0.0449(9) 0.0415(9) 0.0121(7) 0.0054(7) 0.0052(7)
C2 0.0559(11) 0.0534(10) 0.0482(10) 0.0136(9) 0.0022(8) -0.0037(8)
C3 0.0522(10) 0.0492(10) 0.0545(10) 0.0124(9) 0.0136(8) -0.0006(8)
C4 0.0610(12) 0.0625(12) 0.0646(12) 0.0306(10) 0.0105(9) 0.0100(9)
C5 0.0486(10) 0.0636(11) 0.0440(10) 0.0200(9) 0.0065(8) 0.0089(8)
C6 0.0392(8) 0.0464(9) 0.0378(8) 0.0096(7) 0.0066(7) 0.0047(7)
C7 0.0429(9) 0.0540(10) 0.0334(8) 0.0123(8) 0.0062(7) 0.0032(7)
C8 0.0437(9) 0.0592(11) 0.0492(10) 0.0128(8) 0.0141(8) 0.0027(8)
C9 0.0400(9) 0.0520(10) 0.0525(10) 0.0122(8) 0.0054(8) 0.0014(8)
C10 0.0388(8) 0.0505(10) 0.0373(8) 0.0173(8) 0.0056(7) 0.0033(7)
C11 0.0434(9) 0.0539(10) 0.0371(8) 0.0178(8) 0.0103(7) 0.0033(7)
C12 0.0410(9) 0.0489(10) 0.0399(9) 0.0182(8) 0.0044(7) -0.0006(7)
C13 0.0397(9) 0.0517(10) 0.0531(10) 0.0137(8) 0.0108(8) 0.0041(8)
C14 0.0590(12) 0.0641(12) 0.0533(11) 0.0110(10) 0.0257(9) 0.0010(9)
C15 0.0547(10) 0.0570(11) 0.0441(9) 0.0107(9) 0.0148(8) -0.0060(8)
C16 0.0488(10) 0.0522(11) 0.0665(12) 0.0117(9) 0.0053(9) -0.0026(9)
C17 0.0876(15) 0.0659(13) 0.0806(14) 0.0277(12) 0.0190(12) -0.0068(11)
C18 0.0732(14) 0.0807(15) 0.1004(17) 0.0126(12) 0.0430(13) -0.0001(13)

loop_
_atom_type_symbol
_atom_type_description
_atom_type_scat_dispersion_real
_atom_type_scat_dispersion_imag
_atom_type_scat_source
C C 0.0033 0.0016 'International Tables Vol C Tables 4.2.6.8 and 6.1.1.4'
H H 0.0000 0.0000 'International Tables Vol C Tables 4.2.6.8 and 6.1.1.4'
O O 0.0106 0.0060 'International Tables Vol C Tables 4.2.6.8 and 6.1.1.4'

loop_
_geom_angle_atom_site_label_1
_geom_angle_atom_site_label_2
_geom_angle_atom_site_label_3
_geom_angle
_geom_angle_publ_flag
C9 O1 C1 120.18(12) no
C12 O2 C16 105.65(13) no
C13 O3 C16 105.47(13) no
C6 C1 O1 122.06(14) yes
C6 C1 C2 126.44(15) yes
O1 C1 C2 111.48(13) no
C1 C2 C3 113.28(14) no
C1 C2 H2A 108.9 no
C3 C2 H2A 108.9 no
C1 C2 H2B 108.9 no
C3 C2 H2B 108.9 no
H2A C2 H2B 107.7 no
C18 C3 C17 108.95(16) no
C18 C3 C4 109.42(16) no
C17 C3 C4 110.61(15) no
C18 C3 C2 110.57(16) no
C17 C3 C2 109.29(15) no
C4 C3 C2 108.00(14) no
C5 C4 C3 114.06(15) no
C5 C4 H4A 108.7 no
C3 C4 H4A 108.7 no
C5 C4 H4B 108.7 no
C3 C4 H4B 108.7 no
H4A C4 H4B 107.6 no
O4 C5 C6 120.57(17) no
O4 C5 C4 121.93(17) no
C6 C5 C4 117.48(14) no
C1 C6 C5 118.22(15) yes
C1 C6 C7 120.98(15) no
C5 C6 C7 120.74(14) no
C6 C7 C10 115.02(13) yes
C6 C7 C8 107.43(13) yes
C10 C7 C8 110.91(13) no
C6 C7 H7 107.7 no
C10 C7 H7 107.7 no
C8 C7 H7 107.7 no
C9 C8 C7 112.28(14) no
C9 C8 H8A 109.1 no
C7 C8 H8A 109.1 no
C9 C8 H8B 109.1 no
C7 C8 H8B 109.1 no
H8A C8 H8B 107.9 no
O5 C9 O1 116.87(15) yes
O5 C9 C8 126.67(17) no
O1 C9 C8 116.40(15) yes
C15 C10 C11 119.43(15) no
C15 C10 C7 122.52(14) no
C11 C10 C7 118.02(14) no
C12 C11 C10 117.66(15) no
C12 C11 H11 121.2 no
C10 C11 H11 121.2 no
C11 C12 C13 122.35(15) no
C11 C12 O2 128.05(15) no
C13 C12 O2 109.57(15) no
C14 C13 C12 121.28(16) no
C14 C13 O3 128.78(16) no
C12 C13 O3 109.92(14) no
C13 C14 C15 117.36(16) no
C13 C14 H14 121.3 no
C15 C14 H14 121.3 no
C10 C15 C14 121.90(16) no
C10 C15 H15 119.1 no
C14 C15 H15 119.1 no
O3 C16 O2 108.29(13) no
O3 C16 H16A 110.0 no
O2 C16 H16A 110.0 no
O3 C16 H16B 110.0 no
O2 C16 H16B 110.0 no
H16A C16 H16B 108.4 no
C3 C17 H17A 109.5 no
C3 C17 H17B 109.5 no
H17A C17 H17B 109.5 no
C3 C17 H17C 109.5 no
H17A C17 H17C 109.5 no
H17B C17 H17C 109.5 no
C3 C18 H18A 109.5 no
C3 C18 H18B 109.5 no
H18A C18 H18B 109.5 no
C3 C18 H18C 109.5 no
H18A C18 H18C 109.5 no
H18B C18 H18C 109.5 no

loop_
_geom_bond_atom_site_label_1
_geom_bond_atom_site_label_2
_geom_bond_site_symmetry_2
_geom_bond_distance
_geom_bond_publ_flag
O1 C9 . 1.381(2) yes
O1 C1 . 1.3864(18) yes
O2 C12 . 1.3784(19) no
O2 C16 . 1.426(2) no
O3 C13 . 1.382(2) no
O3 C16 . 1.422(2) no
O4 C5 . 1.2264(19) yes
O5 C9 . 1.192(2) yes
C1 C6 . 1.341(2) yes
C1 C2 . 1.482(2) no
C2 C3 . 1.529(2) no
C2 H2A . 0.9700 no
C2 H2B . 0.9700 no
C3 C18 . 1.523(3) no
C3 C17 . 1.525(2) no
C3 C4 . 1.529(2) no
C4 C5 . 1.506(2) no
C4 H4A . 0.9700 no
C4 H4B . 0.9700 no
C5 C6 . 1.461(2) yes
C6 C7 . 1.499(2) no
C7 C10 . 1.530(2) no
C7 C8 . 1.539(2) no
C7 H7 . 0.9800 no
C8 C9 . 1.485(2) yes
C8 H8A . 0.9700 no
C8 H8B . 0.9700 no
C10 C15 . 1.382(2) no
C10 C11 . 1.401(2) no
C11 C12 . 1.361(2) no
C11 H11 . 0.9300 no
C12 C13 . 1.375(2) no
C13 C14 . 1.357(2) no
C14 C15 . 1.395(2) no
C14 H14 . 0.9300 no
C15 H15 . 0.9300 no
C16 H16A . 0.9700 no
C16 H16B . 0.9700 no
C17 H17A . 0.9600 no
C17 H17B . 0.9600 no
C17 H17C . 0.9600 no
C18 H18A . 0.9600 no
C18 H18B . 0.9600 no
C18 H18C . 0.9600 no

loop_
_geom_torsion_atom_site_label_1
_geom_torsion_atom_site_label_2
_geom_torsion_atom_site_label_3
_geom_torsion_atom_site_label_4
_geom_torsion
_geom_torsion_publ_flag
C9 O1 C1 C6 -16.9(2) yes
C9 O1 C1 C2 164.54(14) no
C6 C1 C2 C3 -19.7(2) no
O1 C1 C2 C3 158.79(13) no
C1 C2 C3 C18 -75.18(19) no
C1 C2 C3 C17 164.90(15) no
C1 C2 C3 C4 44.5(2) no
C18 C3 C4 C5 66.6(2) no
C17 C3 C4 C5 -173.39(16) no
C2 C3 C4 C5 -53.84(19) no
C3 C4 C5 O4 -144.53(18) no
C3 C4 C5 C6 36.9(2) no
O1 C1 C6 C5 -178.56(13) no
C2 C1 C6 C5 -0.2(3) yes
O1 C1 C6 C7 4.3(2) no
C2 C1 C6 C7 -177.43(15) no
O4 C5 C6 C1 173.12(17) no
C4 C5 C6 C1 -8.3(2) yes
O4 C5 C6 C7 -9.7(2) no
C4 C5 C6 C7 168.93(15) no
C1 C6 C7 C10 -95.19(18) no
C5 C6 C7 C10 87.70(18) no
C1 C6 C7 C8 28.8(2) yes
C5 C6 C7 C8 -148.29(14) no
C6 C7 C8 C9 -50.09(18) no
C10 C7 C8 C9 76.39(17) no
C1 O1 C9 O5 174.88(14) no
C1 O1 C9 C8 -7.8(2) no
C7 C8 C9 O5 -140.99(18) no
C7 C8 C9 O1 42.0(2) no
C6 C7 C10 C15 25.4(2) no
C8 C7 C10 C15 -96.77(18) no
C6 C7 C10 C11 -156.64(14) no
C8 C7 C10 C11 81.21(17) no
C15 C10 C11 C12 0.6(2) no
C7 C10 C11 C12 -177.43(14) no
C10 C11 C12 C13 0.0(2) no
C10 C11 C12 O2 -178.04(14) no
C16 O2 C12 C11 -174.70(16) no
C16 O2 C12 C13 7.04(18) no
C11 C12 C13 C14 -0.8(3) no
O2 C12 C13 C14 177.59(15) no
C11 C12 C13 O3 -179.33(14) no
O2 C12 C13 O3 -0.95(19) no
C16 O3 C13 C14 176.03(18) no
C16 O3 C13 C12 -5.57(18) no
C12 C13 C14 C15 0.9(3) no
O3 C13 C14 C15 179.10(16) no
C11 C10 C15 C14 -0.5(3) no
C7 C10 C15 C14 177.42(15) no
C13 C14 C15 C10 -0.2(3) no
C13 O3 C16 O2 9.87(18) no
C12 O2 C16 O3 -10.46(18) no

loop_
_cod_related_entry_id
_cod_related_entry_database
_cod_related_entry_code
1 ChemSpider 4098934
